data_7126248
loop_
_publ_author_name
'Liu, Gongyi'
'Zhang, Xianghe'
'Wang, Heng'
'Cong, Hengjiang'
'Zhang, Xumu'
'Dong, Xiu-Qin'

_publ_section_title
;
 Synthesis of chiral \a-substituted \a-amino acid and amine derivatives
 through Ni-catalyzed asymmetric hydrogenation.
;
_journal_issue 36
_journal_name_full 'Chemical communications (Cambridge, England)'
_journal_page_first 4934
_journal_page_last 4937
_journal_paper_doi 10.1039/d0cc01220c
_journal_volume 56
_journal_year 2020
_chemical_absolute_configuration ad
_chemical_formula_moiety 'C9 H11 N O5 S'
_chemical_formula_sum 'C9 H11 N O5 S'
_chemical_formula_weight 245.25
_space_group_crystal_system trigonal
_space_group_IT_number 152
_space_group_name_Hall 'P 31 2"'
_space_group_name_H-M_alt 'P 31 2 1'
_atom_sites_solution_hydrogens difmap
_atom_sites_solution_primary dual
_audit_creation_date 2020-01-12
_audit_creation_method
;
Olex2 1.2
(compiled 2018.05.29 svn.r3508 for OlexSys, GUI svn.r5506)
;
_audit_update_record
;
2020-01-20 deposited with the CCDC.	2020-03-19 downloaded from the CCDC.
;
_cell_angle_alpha 90
_cell_angle_beta 90
_cell_angle_gamma 120
_cell_formula_units_Z 6
_cell_length_a 7.15760(10)
_cell_length_b 7.15760(10)
_cell_length_c 37.3509(3)
_cell_measurement_reflns_used 15515
_cell_measurement_temperature 298.98(13)
_cell_measurement_theta_max 71.4390
_cell_measurement_theta_min 3.5120
_cell_volume 1657.17(4)
_computing_cell_refinement 'CrysAlisPro 1.171.39.46 (Rigaku Oxford Diffraction, 2018)'
_computing_data_collection 'CrysAlisPro 1.171.39.46 (Rigaku Oxford Diffraction, 2018)'
_computing_data_reduction 'CrysAlisPro 1.171.39.46 (Rigaku Oxford Diffraction, 2018)'
_computing_molecular_graphics 'Olex2 (Dolomanov et al., 2009)'
_computing_publication_material 'Olex2 (Dolomanov et al., 2009)'
_computing_structure_refinement 'ShelXL (Sheldrick, 2015)'
_computing_structure_solution 'ShelXT (Sheldrick, 2015)'
_diffrn_ambient_environment air
_diffrn_ambient_temperature 298.98(13)
_diffrn_detector 'Hybrid Pixel Counting (HPC) detector'
_diffrn_detector_area_resol_mean 28.5714
_diffrn_detector_type 'Rigaku HyPix-6000HE'
_diffrn_measured_fraction_theta_full 0.986
_diffrn_measured_fraction_theta_max 0.979
_diffrn_measurement_details
;
List of Runs (angles in degrees, time in seconds):

  # Type    Start    End  Width  t~exp~   \w     \q     \k     \f   Frames
#--------------------------------------------------------------------------
  1  \w    -35.00  94.00   0.50    0.50    --    5.00  36.00 152.00  258
  2  \w    -35.00  94.00   0.50    0.50    --    5.00  36.00 152.00  258
  3  \w   -131.00  -7.00   0.50    0.50    --  -96.70  62.00 136.00  248
  4  \w    -82.00  42.00   0.50    0.50    --  -47.40  57.00   0.00  248
  5  \w   -137.00  -8.00   0.50    0.50    --  -47.40 -38.00 -90.00  258
  6  \w   -186.00 -62.00   0.50    0.50    --  -96.70 -57.00-120.00  248
  7  \w   -186.00 -57.00   0.50    0.50    --  -96.70 -38.00  30.00  258
  8  \w   -186.00 -57.00   0.50    0.50    --  -96.70 -38.00-180.00  258
  9  \w   -186.00 -62.00   0.50    0.50    --  -96.70 -62.00  -1.00  248
 10  \w   -131.00  -7.00   0.50    0.50    --  -96.70  57.00 150.00  248
 11  \w   -186.00 -56.00   0.50    0.50    --  -96.70 -36.00  -3.00  260
 12  \w   -186.00 -60.00   0.50    0.50    --  -96.70 -45.00 154.00  252
 13  \w   -137.00  -8.00   0.50    0.50    --  -47.40 -75.00-120.00  258
 14  \w   -137.00  -8.00   0.50    0.50    --  -47.40 -75.00  90.00  258
;
_diffrn_measurement_device 'AFC12 (Right): Kappa 3 circle'
_diffrn_measurement_device_type 'Rigaku XtaLAB P200'
_diffrn_measurement_method 'profile data from \w-scans and \phi-scans'
_diffrn_measurement_specimen_support 'Mitegen 50um'
_diffrn_orient_matrix_type 'CrysAlisPro convention (1999,Acta A55,543-557)'
_diffrn_orient_matrix_UB_11 0.0890730000
_diffrn_orient_matrix_UB_12 -0.0309717000
_diffrn_orient_matrix_UB_13 0.0356987000
_diffrn_orient_matrix_UB_21 0.1063602000
_diffrn_orient_matrix_UB_22 -0.1108492000
_diffrn_orient_matrix_UB_23 -0.0200435000
_diffrn_orient_matrix_UB_31 0.2062594000
_diffrn_orient_matrix_UB_32 0.2201112000
_diffrn_orient_matrix_UB_33 -0.0050719000
_diffrn_radiation_collimation 0.3
_diffrn_radiation_monochromator 'VariMax VHF'
_diffrn_radiation_probe x-ray
_diffrn_radiation_type CuK\a
_diffrn_radiation_wavelength 1.54184
_diffrn_reflns_av_R_equivalents 0.0245
_diffrn_reflns_av_unetI/netI 0.0116
_diffrn_reflns_Laue_measured_fraction_full 0.986
_diffrn_reflns_Laue_measured_fraction_max 0.979
_diffrn_reflns_limit_h_max 8
_diffrn_reflns_limit_h_min -8
_diffrn_reflns_limit_k_max 7
_diffrn_reflns_limit_k_min -8
_diffrn_reflns_limit_l_max 45
_diffrn_reflns_limit_l_min -45
_diffrn_reflns_number 19791
_diffrn_reflns_point_group_measured_fraction_full 0.990
_diffrn_reflns_point_group_measured_fraction_max 0.981
_diffrn_reflns_theta_full 67.684
_diffrn_reflns_theta_max 71.279
_diffrn_reflns_theta_min 3.550
_diffrn_source 'Rotating Anode'
_diffrn_source_current 30.0
_diffrn_source_power 1.2
_diffrn_source_target Cu
_diffrn_source_type 'Rigaku MicroMax-007HF'
_diffrn_source_voltage 40.0
_exptl_absorpt_coefficient_mu 2.708
_exptl_absorpt_correction_T_max 1.00000
_exptl_absorpt_correction_T_min 0.71700
_exptl_absorpt_correction_type multi-scan
_exptl_absorpt_process_details
;
CrysAlisPro 1.171.39.46 (Rigaku Oxford Diffraction, 2018)
Empirical absorption correction using spherical harmonics,
 implemented in SCALE3 ABSPACK scaling algorithm.
;
_exptl_crystal_colour colourless
_exptl_crystal_colour_primary colourless
_exptl_crystal_density_diffrn 1.474
_exptl_crystal_description block
_exptl_crystal_F_000 768
_exptl_crystal_size_max 0.08
_exptl_crystal_size_mid 0.07
_exptl_crystal_size_min 0.06
_refine_diff_density_max 0.155
_refine_diff_density_min -0.218
_refine_diff_density_rms 0.026
_refine_ls_abs_structure_details
;
 Flack x determined using 785 quotients [(I+)-(I-)]/[(I+)+(I-)]
 (Parsons, Flack and Wagner, Acta Cryst. B69 (2013) 249-259).
;
_refine_ls_abs_structure_Flack 0.021(5)
_refine_ls_extinction_method none
_refine_ls_goodness_of_fit_ref 1.084
_refine_ls_hydrogen_treatment refall
_refine_ls_matrix_type full
_refine_ls_number_parameters 189
_refine_ls_number_reflns 2116
_refine_ls_number_restraints 0
_refine_ls_restrained_S_all 1.084
_refine_ls_R_factor_all 0.0248
_refine_ls_R_factor_gt 0.0244
_refine_ls_shift/su_max 0.001
_refine_ls_shift/su_mean 0.000
_refine_ls_structure_factor_coef Fsqd
_refine_ls_weighting_details 'w=1/[\s^2^(Fo^2^)+(0.0410P)^2^+0.1653P] where P=(Fo^2^+2Fc^2^)/3'
_refine_ls_weighting_scheme calc
_refine_ls_wR_factor_gt 0.0682
_refine_ls_wR_factor_ref 0.0685
_reflns_Friedel_coverage 0.613
_reflns_Friedel_fraction_full 0.996
_reflns_Friedel_fraction_max 0.983
_reflns_number_gt 2082
_reflns_number_total 2116
_reflns_threshold_expression 'I > 2\s(I)'
_cod_data_source_file d0cc01220c2.cif
_cod_data_source_block dongxq-liugongyi-lgy-5-104-3-rt-20200111
_cod_depositor_comments 'Adding full bibliography for 7126247--7126248.cif.'
_cod_original_cell_volume 1657.17(5)
_cod_database_code 7126248
_shelx_shelxl_version_number 2016/6
_chemical_oxdiff_formula 'H C N O'
_shelx_space_group_comment
;
The symmetry employed for this shelxl refinement is uniquely defined
by the following loop, which should always be used as a source of
symmetry information in preference to the above space-group names.
They are only intended as comments.
;
_shelx_estimated_absorpt_t_max 0.854
_shelx_estimated_absorpt_t_min 0.812
_reflns_odcompleteness_completeness 98.45
_reflns_odcompleteness_iscentric 1
_reflns_odcompleteness_theta 61.08
_olex2_refinement_description
;
;
_olex2_submission_special_instructions 'No special instructions were received'
_oxdiff_exptl_absorpt_empirical_details
;
Empirical correction (ABSPACK) includes:
- Absorption correction using spherical harmonics
- Frame scaling
;
_oxdiff_exptl_absorpt_empirical_full_max 1.591
_oxdiff_exptl_absorpt_empirical_full_min 0.741

loop_
_space_group_symop_operation_xyz
'x, y, z'
'-y, x-y, z+1/3'
'-x+y, -x, z+2/3'
'y, x, -z'
'x-y, -y, -z+2/3'
'-x, -x+y, -z+1/3'

loop_
_atom_site_label
_atom_site_type_symbol
_atom_site_fract_x
_atom_site_fract_y
_atom_site_fract_z
_atom_site_U_iso_or_equiv
_atom_site_adp_type
_atom_site_occupancy
_atom_site_site_symmetry_order
_atom_site_calc_flag
_atom_site_refinement_flags_posn
_atom_site_refinement_flags_adp
_atom_site_refinement_flags_occupancy
_atom_site_disorder_assembly
_atom_site_disorder_group
S1 S -0.04377(9) 0.88800(9) 0.39293(2) 0.05074(16) Uani 1 1 d . . . . .
O3 O 0.1738(3) 1.0581(2) 0.38958(4) 0.0624(4) Uani 1 1 d . . . . .
O1 O -0.0712(2) 0.8015(3) 0.43291(3) 0.0556(4) Uani 1 1 d . . . . .
O5 O 0.2176(3) 0.6734(3) 0.31712(4) 0.0626(4) Uani 1 1 d . . . . .
O4 O 0.2195(3) 0.5564(3) 0.52496(4) 0.0743(5) Uani 1 1 d . . . . .
N1 N -0.0740(3) 0.6907(3) 0.36868(4) 0.0509(4) Uani 1 1 d . . . . .
O2 O -0.2157(3) 0.9280(3) 0.38737(4) 0.0781(6) Uani 1 1 d . . . . .
C7 C 0.0673(3) 0.6001(3) 0.37696(5) 0.0467(4) Uani 1 1 d . . . . .
C9 C 0.2702(3) 0.7083(4) 0.35413(5) 0.0514(4) Uani 1 1 d . . . . .
C2 C 0.0760(4) 0.6863(3) 0.47866(5) 0.0519(5) Uani 1 1 d . . . . .
C4 C 0.1148(3) 0.6056(3) 0.41658(5) 0.0459(4) Uani 1 1 d . . . . .
C3 C 0.0452(3) 0.6968(3) 0.44204(5) 0.0466(4) Uani 1 1 d . . . . .
C1 C 0.1824(4) 0.5817(4) 0.49001(5) 0.0565(5) Uani 1 1 d . . . . .
C5 C 0.2257(4) 0.5057(4) 0.42907(6) 0.0576(5) Uani 1 1 d . . . . .
C6 C 0.2607(5) 0.4938(4) 0.46493(6) 0.0666(6) Uani 1 1 d . . . . .
C8 C 0.1290(5) 0.6283(5) 0.55179(6) 0.0692(7) Uani 1 1 d . . . . .
H9A H 0.361(4) 0.647(4) 0.3584(7) 0.059(6) Uiso 1 1 d . . . . .
H9B H 0.358(4) 0.864(4) 0.3599(6) 0.056(6) Uiso 1 1 d . . . . .
H7 H -0.023(4) 0.453(4) 0.3694(5) 0.045(5) Uiso 1 1 d . . . . .
H5A H 0.293(4) 0.455(4) 0.4119(6) 0.066(7) Uiso 1 1 d . . . . .
H5 H 0.173(6) 0.733(6) 0.3114(8) 0.088(11) Uiso 1 1 d . . . . .
H6 H 0.333(5) 0.420(5) 0.4731(6) 0.076(8) Uiso 1 1 d . . . . .
H8A H -0.016(5) 0.570(5) 0.5488(7) 0.073(8) Uiso 1 1 d . . . . .
H8B H 0.170(5) 0.589(5) 0.5771(8) 0.086(9) Uiso 1 1 d . . . . .
H2 H 0.016(4) 0.754(4) 0.4937(5) 0.061(6) Uiso 1 1 d . . . . .
H1 H -0.197(4) 0.609(4) 0.3658(6) 0.056(7) Uiso 1 1 d . . . . .
H8C H 0.182(5) 0.785(5) 0.5483(7) 0.077(8) Uiso 1 1 d . . . . .

loop_
_atom_site_aniso_label
_atom_site_aniso_U_11
_atom_site_aniso_U_22
_atom_site_aniso_U_33
_atom_site_aniso_U_23
_atom_site_aniso_U_13
_atom_site_aniso_U_12
S1 0.0523(3) 0.0600(3) 0.0485(2) -0.0031(2) 0.00060(19) 0.0346(2)
O3 0.0649(10) 0.0473(8) 0.0703(9) -0.0052(7) 0.0076(7) 0.0245(7)
O1 0.0591(9) 0.0713(9) 0.0475(7) -0.0039(6) 0.0043(6) 0.0410(8)
O5 0.0930(13) 0.0760(11) 0.0439(7) -0.0049(7) 0.0018(7) 0.0610(10)
O4 0.1020(14) 0.0930(13) 0.0442(7) 0.0034(7) -0.0025(8) 0.0609(11)
N1 0.0422(9) 0.0572(10) 0.0491(8) -0.0100(7) -0.0068(7) 0.0216(9)
O2 0.0831(12) 0.1176(17) 0.0666(9) -0.0028(9) -0.0026(8) 0.0749(13)
C7 0.0521(10) 0.0405(10) 0.0444(9) -0.0107(7) -0.0057(7) 0.0208(9)
C9 0.0562(11) 0.0581(12) 0.0468(9) -0.0084(8) 0.0004(8) 0.0338(10)
C2 0.0554(11) 0.0516(11) 0.0447(9) -0.0048(8) 0.0033(8) 0.0237(10)
C4 0.0497(10) 0.0411(9) 0.0432(8) -0.0061(7) -0.0020(7) 0.0199(8)
C3 0.0459(10) 0.0457(10) 0.0467(9) -0.0033(8) -0.0009(7) 0.0219(8)
C1 0.0666(14) 0.0574(12) 0.0446(9) 0.0027(8) -0.0020(9) 0.0304(11)
C5 0.0762(14) 0.0563(12) 0.0527(10) -0.0035(9) 0.0015(9) 0.0425(11)
C6 0.0921(18) 0.0737(16) 0.0544(11) 0.0006(10) -0.0041(11) 0.0568(15)
C8 0.0797(18) 0.0705(16) 0.0453(10) -0.0019(10) 0.0014(11) 0.0285(14)

loop_
_atom_type_symbol
_atom_type_description
_atom_type_scat_dispersion_real
_atom_type_scat_dispersion_imag
_atom_type_scat_source
C C 0.0181 0.0091 'International Tables Vol C Tables 4.2.6.8 and 6.1.1.4'
H H 0.0000 0.0000 'International Tables Vol C Tables 4.2.6.8 and 6.1.1.4'
N N 0.0311 0.0180 'International Tables Vol C Tables 4.2.6.8 and 6.1.1.4'
O O 0.0492 0.0322 'International Tables Vol C Tables 4.2.6.8 and 6.1.1.4'
S S 0.3331 0.5567 'International Tables Vol C Tables 4.2.6.8 and 6.1.1.4'

loop_
_geom_angle_atom_site_label_1
_geom_angle_atom_site_label_2
_geom_angle_atom_site_label_3
_geom_angle
_geom_angle_site_symmetry_1
_geom_angle_site_symmetry_3
_geom_angle_publ_flag
O3 S1 O1 106.53(9) . . ?
O3 S1 N1 108.22(10) . . ?
O1 S1 N1 104.61(9) . . ?
O2 S1 O3 120.36(12) . . ?
O2 S1 O1 105.47(9) . . ?
O2 S1 N1 110.44(11) . . ?
C3 O1 S1 116.27(11) . . ?
C9 O5 H5 111(3) . . ?
C1 O4 C8 118.2(2) . . ?
S1 N1 H1 110.1(18) . . ?
C7 N1 S1 116.61(13) . . ?
C7 N1 H1 117(2) . . ?
N1 C7 C9 110.30(17) . . ?
N1 C7 C4 112.70(16) . . ?
N1 C7 H7 100.6(13) . . ?
C9 C7 H7 110.0(13) . . ?
C4 C7 C9 112.96(16) . . ?
C4 C7 H7 109.6(12) . . ?
O5 C9 C7 110.75(17) . . ?
O5 C9 H9A 105.1(15) . . ?
O5 C9 H9B 111.9(13) . . ?
C7 C9 H9A 111.4(15) . . ?
C7 C9 H9B 110.9(14) . . ?
H9A C9 H9B 106.5(19) . . ?
C3 C2 H2 114.9(13) . . ?
C1 C2 C3 118.50(19) . . ?
C1 C2 H2 126.6(13) . . ?
C3 C4 C7 123.79(18) . . ?
C3 C4 C5 116.55(17) . . ?
C5 C4 C7 119.59(17) . . ?
C2 C3 O1 114.62(17) . . ?
C4 C3 O1 122.19(16) . . ?
C4 C3 C2 123.15(19) . . ?
O4 C1 C2 124.4(2) . . ?
O4 C1 C6 115.8(2) . . ?
C2 C1 C6 119.75(19) . . ?
C4 C5 H5A 119.3(14) . . ?
C6 C5 C4 121.9(2) . . ?
C6 C5 H5A 118.5(14) . . ?
C1 C6 H6 119.1(14) . . ?
C5 C6 C1 120.1(2) . . ?
C5 C6 H6 120.8(14) . . ?
O4 C8 H8A 111.6(17) . . ?
O4 C8 H8B 107.1(16) . . ?
O4 C8 H8C 109.3(17) . . ?
H8A C8 H8B 113(2) . . ?
H8A C8 H8C 102(3) . . ?
H8B C8 H8C 114(2) . . ?

loop_
_geom_bond_atom_site_label_1
_geom_bond_atom_site_label_2
_geom_bond_distance
_geom_bond_site_symmetry_2
_geom_bond_publ_flag
S1 O3 1.4236(17) . ?
S1 O1 1.5908(14) . ?
S1 N1 1.5986(18) . ?
S1 O2 1.4114(17) . ?
O1 C3 1.413(2) . ?
O5 C9 1.422(2) . ?
O5 H5 0.68(3) . ?
O4 C1 1.362(2) . ?
O4 C8 1.422(3) . ?
N1 C7 1.482(3) . ?
N1 H1 0.78(3) . ?
C7 C9 1.520(3) . ?
C7 C4 1.515(2) . ?
C7 H7 0.96(2) . ?
C9 H9A 0.96(3) . ?
C9 H9B 0.99(3) . ?
C2 C3 1.393(3) . ?
C2 C1 1.376(3) . ?
C2 H2 0.97(2) . ?
C4 C3 1.380(3) . ?
C4 C5 1.388(3) . ?
C1 C6 1.392(3) . ?
C5 C6 1.373(3) . ?
C5 H5A 0.97(3) . ?
C6 H6 0.96(3) . ?
C8 H8A 0.91(3) . ?
C8 H8B 1.07(3) . ?
C8 H8C 1.00(3) . ?
